data_8102137
loop_
_publ_author_name
'Zhou, Tian'
'Xu, Wen'
'Li, Chun-Hai'
'Guo, Ji-Xun'

_publ_section_title
;
Crystal structure of dichloro-bis(4-amino-2-chloropyridine)zinc(II), 
ZnCl~2~(C~10~H~10~Cl~2~N~4~)
;
_journal_issue 3
_journal_name_full 'Zeitschrift f\"ur Kristallographie - New Crystal Structures'
_journal_page_first 249
_journal_page_last 250
_journal_volume 222
_journal_year 2007
_chemical_formula_moiety 'C10 H10 Cl4 N4 Zn'
_chemical_formula_structural ZnCl2(C10H10Cl2N4)
_chemical_formula_sum 'C10 H10 Cl4 N4 Zn'
_chemical_formula_weight 393.39
_chemical_name_systematic
; 
 dichloro-bis(4-amino-2-chloropyridine)zinc(II) 
;
_space_group_IT_number 15
_symmetry_cell_setting monoclinic
_symmetry_space_group_name_Hall '-C 2yc'
_symmetry_space_group_name_H-M 'C 1 2/c 1'
_atom_sites_solution_hydrogens geom
_atom_sites_solution_primary direct
_atom_sites_solution_secondary difmap
_audit_creation_method SHELXL-97
_cell_angle_alpha 90.000(5)
_cell_angle_beta 108.324(5)
_cell_angle_gamma 90.000(5)
_cell_formula_units_Z 4
_cell_length_a 10.413(5)
_cell_length_b 9.857(5)
_cell_length_c 14.995(5)
_cell_measurement_reflns_used 3689
_cell_measurement_temperature 295(2)
_cell_measurement_theta_max 25.50
_cell_measurement_theta_min 2.86
_cell_volume 1461.1(11)
_computing_cell_refinement 'SAINT (Bruker, 1998)'
_computing_data_collection 'SMART (Bruker, 1998)'
_computing_data_reduction SAINT
_computing_molecular_graphics 'SHELXTL (Bruker, 1998)'
_computing_publication_material SHELXTL
_computing_structure_refinement 'SHELXL-97 (Sheldrick, 1997)'
_computing_structure_solution 'SHELXS-97 (Sheldrick, 1997)'
_diffrn_ambient_temperature 295(2)
_diffrn_measured_fraction_theta_full 0.999
_diffrn_measured_fraction_theta_max 0.999
_diffrn_measurement_device_type 'Bruker SMART CCD'
_diffrn_measurement_method omega
_diffrn_radiation_monochromator graphite
_diffrn_radiation_source 'fine-focus sealed tube'
_diffrn_radiation_type MoK\a
_diffrn_radiation_wavelength 0.71069
_diffrn_reflns_av_R_equivalents 0.0220
_diffrn_reflns_av_sigmaI/netI 0.0217
_diffrn_reflns_limit_h_max 12
_diffrn_reflns_limit_h_min -12
_diffrn_reflns_limit_k_max 11
_diffrn_reflns_limit_k_min -11
_diffrn_reflns_limit_l_max 18
_diffrn_reflns_limit_l_min -10
_diffrn_reflns_number 3705
_diffrn_reflns_theta_full 25.50
_diffrn_reflns_theta_max 25.50
_diffrn_reflns_theta_min 2.86
_exptl_absorpt_coefficient_mu 2.401
_exptl_absorpt_correction_T_max 0.6919
_exptl_absorpt_correction_T_min 0.5028
_exptl_absorpt_correction_type multi-scan
_exptl_absorpt_process_details 'SADABS (Sheldrick, 1996)'
_exptl_crystal_colour colorless
_exptl_crystal_density_diffrn 1.788
_exptl_crystal_density_method 'not measured'
_exptl_crystal_description prism
_exptl_crystal_F_000 784
_exptl_crystal_size_max 0.30
_exptl_crystal_size_mid 0.26
_exptl_crystal_size_min 0.16
_refine_diff_density_max 0.220
_refine_diff_density_min -0.268
_refine_diff_density_rms 0.065
_refine_ls_extinction_method none
_refine_ls_goodness_of_fit_ref 1.066
_refine_ls_hydrogen_treatment mixed
_refine_ls_matrix_type full
_refine_ls_number_parameters 93
_refine_ls_number_reflns 1361
_refine_ls_number_restraints 3
_refine_ls_restrained_S_all 1.075
_refine_ls_R_factor_all 0.0240
_refine_ls_R_factor_gt 0.0218
_refine_ls_shift/su_max 0.000
_refine_ls_shift/su_mean 0.000
_refine_ls_structure_factor_coef Fsqd
_refine_ls_weighting_details 'calc w=1/[\s^2^(Fo^2^)+(0.0274P)^2^+0.7461P] where P=(Fo^2^+2Fc^2^)/3'
_refine_ls_weighting_scheme calc
_refine_ls_wR_factor_gt 0.0538
_refine_ls_wR_factor_ref 0.0550
_reflns_number_gt 1261
_reflns_number_total 1361
_reflns_threshold_expression I>2sigma(I)
_cod_data_source_file 1267-2025.cff
_cod_data_source_block 4-amino-2-chloropyridine
_cod_original_sg_symbol_H-M C12/c1
_cod_database_code 8102137

loop_
_symmetry_equiv_pos_as_xyz
'x, y, z'
'-x, y, -z+1/2'
'x+1/2, y+1/2, z'
'-x+1/2, y+1/2, -z+1/2'
'-x, -y, -z'
'x, -y, z-1/2'
'-x+1/2, -y+1/2, -z'
'x+1/2, -y+1/2, z-1/2'

loop_
_atom_site_label
_atom_site_type_symbol
_atom_site_fract_x
_atom_site_fract_y
_atom_site_fract_z
_atom_site_U_iso_or_equiv
_atom_site_adp_type
_atom_site_occupancy
_atom_site_symmetry_multiplicity
_atom_site_Wyckoff_symbol
_atom_site_calc_flag
_atom_site_refinement_flags
_atom_site_disorder_assembly
_atom_site_disorder_group
Zn1 Zn 0.5000 0.17380(3) 0.2500 0.03410(12) Uani 1 4 e d S . .
Cl1 Cl 0.63350(5) 0.30415(5) 0.19130(4) 0.04905(15) Uani 1 8 f d . . .
Cl2 Cl 0.56897(5) -0.09755(5) 0.15487(4) 0.04779(16) Uani 1 8 f d . . .
N1 N 0.37381(15) 0.07273(15) 0.13819(11) 0.0332(3) Uani 1 8 f d . . .
N2 N 0.1310(2) -0.0788(2) -0.11787(13) 0.0625(6) Uani 1 8 f d D . .
H21 H 0.0616(19) -0.035(2) -0.1537(15) 0.075 Uiso 1 8 f d D . .
H22 H 0.162(2) -0.130(2) -0.1535(15) 0.075 Uiso 1 8 f d D . .
C1 C 0.41069(18) -0.03241(18) 0.09595(13) 0.0333(4) Uani 1 8 f d . . .
C4 C 0.1664(2) 0.0768(2) 0.01027(15) 0.0439(5) Uani 1 8 f d . . .
H4 H 0.0818 0.1160 -0.0169 0.053 Uiso 1 8 f calc R . .
C2 C 0.3352(2) -0.0878(2) 0.01249(14) 0.0409(4) Uani 1 8 f d . . .
H2 H 0.3670 -0.1618 -0.0128 0.049 Uiso 1 8 f calc R . .
C5 C 0.24977(19) 0.1236(2) 0.09371(14) 0.0422(5) Uani 1 8 f d . . .
H5 H 0.2194 0.1953 0.1220 0.051 Uiso 1 8 f calc R . .
C3 C 0.2090(2) -0.0305(2) -0.03413(14) 0.0417(5) Uani 1 8 f d . . .

loop_
_atom_site_aniso_label
_atom_site_aniso_U_11
_atom_site_aniso_U_22
_atom_site_aniso_U_33
_atom_site_aniso_U_23
_atom_site_aniso_U_13
_atom_site_aniso_U_12
Zn1 0.03066(18) 0.03414(18) 0.03319(18) 0.000 0.00385(12) 0.000
Cl1 0.0453(3) 0.0544(3) 0.0428(3) 0.0080(2) 0.0071(2) -0.0135(2)
Cl2 0.0362(3) 0.0526(3) 0.0506(3) -0.0041(2) 0.0079(2) 0.0159(2)
N1 0.0281(8) 0.0328(8) 0.0357(8) -0.0012(6) 0.0057(6) 0.0032(6)
N2 0.0642(13) 0.0678(14) 0.0405(11) -0.0080(9) -0.0050(10) -0.0077(10)
C1 0.0296(9) 0.0334(9) 0.0359(10) 0.0025(8) 0.0088(8) 0.0029(7)
C4 0.0312(10) 0.0458(12) 0.0467(12) 0.0053(9) 0.0006(8) 0.0037(8)
C2 0.0460(11) 0.0384(10) 0.0382(11) -0.0042(8) 0.0130(9) -0.0005(8)
C5 0.0343(10) 0.0401(11) 0.0465(11) -0.0042(9) 0.0046(9) 0.0067(8)
C3 0.0440(11) 0.0427(11) 0.0327(10) 0.0030(8) 0.0036(8) -0.0114(9)

loop_
_atom_type_symbol
_atom_type_description
_atom_type_scat_dispersion_real
_atom_type_scat_dispersion_imag
_atom_type_scat_source
C C 0.0033 0.0016 'International Tables Vol C Tables 4.2.6.8 and 6.1.1.4'
H H 0.0000 0.0000 'International Tables Vol C Tables 4.2.6.8 and 6.1.1.4'
N N 0.0061 0.0033 'International Tables Vol C Tables 4.2.6.8 and 6.1.1.4'
Cl Cl 0.1484 0.1585 'International Tables Vol C Tables 4.2.6.8 and 6.1.1.4'
Zn Zn 0.2839 1.4301 'International Tables Vol C Tables 4.2.6.8 and 6.1.1.4'

loop_
_geom_angle_atom_site_label_1
_geom_angle_atom_site_label_2
_geom_angle_atom_site_label_3
_geom_angle
_geom_angle_site_symmetry_1
_geom_angle_site_symmetry_3
_geom_angle_publ_flag
N1 Zn1 N1 121.41(9) . 2_655 ?
N1 Zn1 Cl1 105.89(5) . . ?
N1 Zn1 Cl1 106.36(5) 2_655 . ?
N1 Zn1 Cl1 106.36(5) . 2_655 ?
N1 Zn1 Cl1 105.89(5) 2_655 2_655 ?
Cl1 Zn1 Cl1 110.86(5) . 2_655 ?
C1 N1 C5 115.33(16) . . ?
C1 N1 Zn1 124.34(12) . . ?
C5 N1 Zn1 119.66(13) . . ?
C3 N2 H21 122.6(17) . . ?
C3 N2 H22 123.0(18) . . ?
H21 N2 H22 107.9(14) . . ?
N1 C1 C2 125.31(17) . . ?
N1 C1 Cl2 114.62(13) . . ?
C2 C1 Cl2 120.07(15) . . ?
C5 C4 C3 119.30(18) . . ?
C5 C4 H4 120.4 . . ?
C3 C4 H4 120.4 . . ?
C1 C2 C3 118.44(18) . . ?
C1 C2 H2 120.8 . . ?
C3 C2 H2 120.8 . . ?
N1 C5 C4 124.33(19) . . ?
N1 C5 H5 117.8 . . ?
C4 C5 H5 117.8 . . ?
N2 C3 C4 121.5(2) . . ?
N2 C3 C2 121.2(2) . . ?
C4 C3 C2 117.23(17) . . ?

loop_
_geom_bond_atom_site_label_1
_geom_bond_atom_site_label_2
_geom_bond_distance
_geom_bond_site_symmetry_2
_geom_bond_publ_flag
Zn1 N1 2.0359(16) . ?
Zn1 N1 2.0359(16) 2_655 ?
Zn1 Cl1 2.2644(8) . ?
Zn1 Cl1 2.2644(8) 2_655 ?
Cl2 C1 1.7302(19) . ?
N1 C1 1.333(2) . ?
N1 C5 1.350(2) . ?
N2 C3 1.350(3) . ?
N2 H21 0.869(10) . ?
N2 H22 0.867(9) . ?
C1 C2 1.365(3) . ?
C4 C5 1.360(3) . ?
C4 C3 1.394(3) . ?
C4 H4 0.9300 . ?
C2 C3 1.400(3) . ?
C2 H2 0.9300 . ?
C5 H5 0.9300 . ?

loop_
_geom_torsion_atom_site_label_1
_geom_torsion_atom_site_label_2
_geom_torsion_atom_site_label_3
_geom_torsion_atom_site_label_4
_geom_torsion
_geom_torsion_site_symmetry_1
_geom_torsion_site_symmetry_2
_geom_torsion_site_symmetry_3
_geom_torsion_site_symmetry_4
_geom_torsion_publ_flag
N1 Zn1 N1 C1 -45.84(13) 2_655 . . . ?
Cl1 Zn1 N1 C1 75.28(15) . . . . ?
Cl1 Zn1 N1 C1 -166.73(14) 2_655 . . . ?
N1 Zn1 N1 C5 144.02(16) 2_655 . . . ?
Cl1 Zn1 N1 C5 -94.86(15) . . . . ?
Cl1 Zn1 N1 C5 23.13(16) 2_655 . . . ?
C5 N1 C1 C2 1.7(3) . . . . ?
Zn1 N1 C1 C2 -168.85(15) . . . . ?
C5 N1 C1 Cl2 -179.15(14) . . . . ?
Zn1 N1 C1 Cl2 10.3(2) . . . . ?
N1 C1 C2 C3 0.5(3) . . . . ?
Cl2 C1 C2 C3 -178.62(14) . . . . ?
C1 N1 C5 C4 -1.9(3) . . . . ?
Zn1 N1 C5 C4 169.12(17) . . . . ?
C3 C4 C5 N1 -0.1(3) . . . . ?
C5 C4 C3 N2 -178.7(2) . . . . ?
C5 C4 C3 C2 2.3(3) . . . . ?
C1 C2 C3 N2 178.53(19) . . . . ?
C1 C2 C3 C4 -2.5(3) . . . . ?
